data_4511833
loop_
_publ_author_name
'Klien, Henrik'
'Seichter, Wilhelm'
'Weber, Edwin'

_publ_section_title
;
 Versatility in Complexation of Aprotic Guest Molecules by Terphenyl-Based
 Bisfluorenol Hosts. Structural Modes in the Crystalline Inclusions and of
 a Guest-Free Host Compound
;
_journal_issue 9
_journal_name_full 'Crystal Growth &amp; Design'
_journal_page_first 4371
_journal_paper_doi 10.1021/cg500497g
_journal_volume 14
_journal_year 2014
_chemical_formula_moiety 'C60 H62 O2, C4 H8 O2'
_chemical_formula_sum 'C64 H70 O4'
_chemical_formula_weight 903.20
_chemical_name_systematic
; 
 ? 
;
_space_group_IT_number 2
_symmetry_cell_setting triclinic
_symmetry_space_group_name_Hall '-P 1'
_symmetry_space_group_name_H-M 'P -1'
_atom_sites_solution_hydrogens geom
_atom_sites_solution_primary direct
_atom_sites_solution_secondary difmap
_audit_creation_method SHELXL-97
_cell_angle_alpha 77.994(3)
_cell_angle_beta 89.734(3)
_cell_angle_gamma 63.611(2)
_cell_formula_units_Z 2
_cell_length_a 10.8003(6)
_cell_length_b 11.0836(6)
_cell_length_c 24.7588(13)
_cell_measurement_reflns_used 9926
_cell_measurement_temperature 100(2)
_cell_measurement_theta_max 27.02
_cell_measurement_theta_min 2.36
_cell_volume 2583.8(2)
_computing_cell_refinement 'SAINT-NT (Sheldrick, 2008)'
_computing_data_collection 'Kappa APEX 2 (Bruker-AXS)'
_computing_data_reduction SAINT
_computing_molecular_graphics 'ORTEP-3 (Farrugia)'
_computing_publication_material SHELXTL
_computing_structure_refinement 'SHELXL-97 (Sheldrick, 2008)'
_computing_structure_solution 'SHELXS-97 (Sheldrick, 2008)'
_diffrn_ambient_temperature 100(2)
_diffrn_measured_fraction_theta_full 0.981
_diffrn_measured_fraction_theta_max 0.981
_diffrn_measurement_device_type 'CCD area detector'
_diffrn_measurement_method 'phi and omega scans'
_diffrn_radiation_monochromator graphite
_diffrn_radiation_source 'fine-focus sealed tube'
_diffrn_radiation_type MoK\a
_diffrn_radiation_wavelength 0.71073
_diffrn_reflns_av_R_equivalents 0.0505
_diffrn_reflns_av_sigmaI/netI 0.0650
_diffrn_reflns_limit_h_max 13
_diffrn_reflns_limit_h_min -13
_diffrn_reflns_limit_k_max 14
_diffrn_reflns_limit_k_min -13
_diffrn_reflns_limit_l_max 31
_diffrn_reflns_limit_l_min -31
_diffrn_reflns_number 41105
_diffrn_reflns_theta_full 27.28
_diffrn_reflns_theta_max 27.28
_diffrn_reflns_theta_min 0.85
_exptl_absorpt_coefficient_mu 0.070
_exptl_absorpt_correction_type none
_exptl_crystal_colour colourless
_exptl_crystal_density_diffrn 1.161
_exptl_crystal_density_method 'not measured'
_exptl_crystal_description irregular
_exptl_crystal_F_000 972
_exptl_crystal_size_max 0.31
_exptl_crystal_size_mid 0.28
_exptl_crystal_size_min 0.16
_refine_diff_density_max 0.432
_refine_diff_density_min -0.325
_refine_diff_density_rms 0.082
_refine_ls_extinction_method none
_refine_ls_goodness_of_fit_ref 1.000
_refine_ls_hydrogen_treatment constr
_refine_ls_matrix_type full
_refine_ls_number_parameters 660
_refine_ls_number_reflns 11375
_refine_ls_number_restraints 6
_refine_ls_restrained_S_all 1.009
_refine_ls_R_factor_all 0.0931
_refine_ls_R_factor_gt 0.0546
_refine_ls_shift/su_max 0.000
_refine_ls_shift/su_mean 0.000
_refine_ls_structure_factor_coef Fsqd
_refine_ls_weighting_details 'calc w=1/[\s^2^(Fo^2^)+(0.1029P)^2^+0.0000P] where P=(Fo^2^+2Fc^2^)/3'
_refine_ls_weighting_scheme calc
_refine_ls_wR_factor_gt 0.1521
_refine_ls_wR_factor_ref 0.1726
_reflns_number_gt 7240
_reflns_number_total 11375
_reflns_threshold_expression >2sigma(I)
_cod_data_source_file cg500497g_si_008.cif
_cod_data_source_block klien_23_01m
_cod_depositor_comments 'Adding full bibliography for 4511830--4511839.cif.'
_cod_database_code 4511833

loop_
_symmetry_equiv_pos_as_xyz
'x, y, z'
'-x, -y, -z'

loop_
_atom_site_label
_atom_site_type_symbol
_atom_site_fract_x
_atom_site_fract_y
_atom_site_fract_z
_atom_site_U_iso_or_equiv
_atom_site_adp_type
_atom_site_occupancy
_atom_site_symmetry_multiplicity
_atom_site_calc_flag
_atom_site_refinement_flags
_atom_site_disorder_assembly
_atom_site_disorder_group
O1 O 0.42299(14) 0.17160(13) 0.88068(5) 0.0249(3) Uani 1 1 d . . .
H1 H 0.4601 0.0897 0.8996 0.037 Uiso 1 1 calc R . .
C1 C 0.60464(19) 0.22043(18) 0.91437(7) 0.0193(4) Uani 1 1 d . . .
C2 C 0.6855(2) 0.23360(19) 0.87235(7) 0.0205(4) Uani 1 1 d . . .
H2 H 0.6463 0.2661 0.8348 0.025 Uiso 1 1 calc R . .
C3 C 0.8247(2) 0.19936(19) 0.88484(7) 0.0204(4) Uani 1 1 d . . .
C4 C 0.8776(2) 0.15334(19) 0.94086(8) 0.0223(4) Uani 1 1 d . . .
H4 H 0.9716 0.1317 0.9501 0.027 Uiso 1 1 calc R . .
C5 C 0.7981(2) 0.13830(19) 0.98320(8) 0.0221(4) Uani 1 1 d . . .
H5 H 0.8369 0.1063 1.0208 0.027 Uiso 1 1 calc R . .
C6 C 0.66029(19) 0.17084(18) 0.96983(7) 0.0186(4) Uani 1 1 d . . .
C7 C 0.54972(19) 0.17404(18) 1.00502(7) 0.0194(4) Uani 1 1 d . . .
C8 C 0.5496(2) 0.14023(19) 1.06216(8) 0.0221(4) Uani 1 1 d . . .
H8 H 0.6334 0.1027 1.0858 0.026 Uiso 1 1 calc R . .
C9 C 0.4252(2) 0.16214(19) 1.08430(8) 0.0224(4) Uani 1 1 d . . .
H9 H 0.4252 0.1405 1.1235 0.027 Uiso 1 1 calc R . .
C10 C 0.2999(2) 0.21478(19) 1.05130(8) 0.0212(4) Uani 1 1 d . . .
C11 C 0.3022(2) 0.24661(19) 0.99344(8) 0.0215(4) Uani 1 1 d . . .
H11 H 0.2191 0.2817 0.9697 0.026 Uiso 1 1 calc R . .
C12 C 0.42473(19) 0.22695(18) 0.97124(7) 0.0190(4) Uani 1 1 d . . .
C13 C 0.4496(2) 0.25798(19) 0.90983(7) 0.0200(4) Uani 1 1 d . . .
C14 C 0.35821(19) 0.40800(19) 0.87862(7) 0.0189(4) Uani 1 1 d . . .
C15 C 0.2808(2) 0.4343(2) 0.82898(7) 0.0236(4) Uani 1 1 d . . .
H15 H 0.2853 0.3588 0.8152 0.028 Uiso 1 1 calc R . .
C16 C 0.1975(2) 0.5678(2) 0.79934(8) 0.0262(5) Uani 1 1 d . . .
H16 H 0.1466 0.5831 0.7653 0.031 Uiso 1 1 calc R . .
C17 C 0.1879(2) 0.6791(2) 0.81904(8) 0.0253(4) Uani 1 1 d . . .
H17 H 0.1305 0.7711 0.7989 0.030 Uiso 1 1 calc R . .
C18 C 0.26330(19) 0.6547(2) 0.86866(7) 0.0224(4) Uani 1 1 d . . .
H18 H 0.2559 0.7311 0.8825 0.027 Uiso 1 1 calc R . .
C19 C 0.34978(19) 0.52073(19) 0.89879(7) 0.0190(4) Uani 1 1 d . . .
C20 C 0.42863(19) 0.50748(18) 0.95113(7) 0.0178(4) Uani 1 1 d . . .
C21 C 0.36449(19) 0.51905(18) 1.00010(7) 0.0186(4) Uani 1 1 d . . .
H21 H 0.2712 0.5329 1.0004 0.022 Uiso 1 1 calc R . .
C22 C 0.43504(19) 0.51059(18) 1.04818(7) 0.0197(4) Uani 1 1 d . . .
H22 H 0.3901 0.5172 1.0813 0.024 Uiso 1 1 calc R . .
C23 C 0.9210(2) 0.2101(2) 0.84019(8) 0.0246(4) Uani 1 1 d . . .
C24 C 0.8436(2) 0.2751(3) 0.78281(9) 0.0436(6) Uani 1 1 d . . .
H24A H 0.9082 0.2815 0.7558 0.065 Uiso 1 1 calc R . .
H24B H 0.7697 0.3680 0.7821 0.065 Uiso 1 1 calc R . .
H24C H 0.8029 0.2180 0.7733 0.065 Uiso 1 1 calc R . .
C25 C 0.9882(3) 0.2976(3) 0.85208(10) 0.0493(7) Uani 1 1 d . . .
H25A H 0.9162 0.3919 0.8507 0.074 Uiso 1 1 calc R . .
H25B H 1.0522 0.3003 0.8242 0.074 Uiso 1 1 calc R . .
H25C H 1.0397 0.2573 0.8891 0.074 Uiso 1 1 calc R . .
C26 C 1.0345(3) 0.0646(2) 0.84030(10) 0.0473(7) Uani 1 1 d . . .
H26A H 1.0958 0.0705 0.8117 0.071 Uiso 1 1 calc R . .
H26B H 0.9916 0.0077 0.8326 0.071 Uiso 1 1 calc R . .
H26C H 1.0886 0.0226 0.8767 0.071 Uiso 1 1 calc R . .
C27 C 0.1629(2) 0.2472(2) 1.07754(8) 0.0247(4) Uani 1 1 d . . .
C28 C 0.0954(2) 0.3997(2) 1.08028(9) 0.0347(5) Uani 1 1 d . . .
H28A H 0.0792 0.4579 1.0428 0.052 Uiso 1 1 calc R . .
H28B H 0.1571 0.4157 1.1036 0.052 Uiso 1 1 calc R . .
H28C H 0.0066 0.4230 1.0962 0.052 Uiso 1 1 calc R . .
C29 C 0.1863(2) 0.1577(2) 1.13653(9) 0.0377(6) Uani 1 1 d . . .
H29A H 0.2391 0.1815 1.1609 0.057 Uiso 1 1 calc R . .
H29B H 0.2385 0.0597 1.1359 0.057 Uiso 1 1 calc R . .
H29C H 0.0964 0.1748 1.1505 0.057 Uiso 1 1 calc R . .
C30 C 0.0631(2) 0.2223(2) 1.04324(9) 0.0325(5) Uani 1 1 d . . .
H30A H 0.1064 0.1253 1.0406 0.049 Uiso 1 1 calc R . .
H30B H 0.0417 0.2825 1.0059 0.049 Uiso 1 1 calc R . .
H30C H -0.0228 0.2430 1.0612 0.049 Uiso 1 1 calc R . .
O1A O 0.12856(16) 0.33837(16) 0.72284(5) 0.0332(4) Uani 1 1 d . . .
H1A H 0.1888 0.2551 0.7309 0.050 Uiso 1 1 calc R . .
C1A C 0.2235(2) 0.4033(2) 0.63872(8) 0.0260(5) Uani 1 1 d . . .
C2A C 0.2764(2) 0.4923(2) 0.64617(8) 0.0251(4) Uani 1 1 d . . .
H2A H 0.2347 0.5548 0.6695 0.030 Uiso 1 1 calc R . .
C3A C 0.3909(2) 0.4904(2) 0.61940(8) 0.0281(5) Uani 1 1 d . . .
C4A C 0.4486(2) 0.3983(2) 0.58526(8) 0.0337(5) Uani 1 1 d . . .
H4A H 0.5253 0.3981 0.5663 0.040 Uiso 1 1 calc R . .
C5A C 0.3993(2) 0.3085(2) 0.57795(8) 0.0308(5) Uani 1 1 d . . .
H5A H 0.4421 0.2459 0.5548 0.037 Uiso 1 1 calc R . .
C6A C 0.2857(2) 0.3094(2) 0.60477(8) 0.0276(5) Uani 1 1 d . . .
C7A C 0.2087(2) 0.2289(2) 0.60439(8) 0.0290(5) Uani 1 1 d . . .
C8A C 0.2291(2) 0.1254(2) 0.57750(9) 0.0337(5) Uani 1 1 d . . .
H8A H 0.3034 0.0961 0.5549 0.040 Uiso 1 1 calc R . .
C9A C 0.1410(2) 0.0646(2) 0.58358(8) 0.0322(5) Uani 1 1 d . . .
H9A H 0.1554 -0.0061 0.5647 0.039 Uiso 1 1 calc R . .
C10A C 0.0310(2) 0.1045(2) 0.61693(8) 0.0312(5) Uani 1 1 d . A .
C11A C 0.0122(2) 0.2114(2) 0.64397(8) 0.0300(5) Uani 1 1 d . . .
H11A H -0.0611 0.2413 0.6670 0.036 Uiso 1 1 calc R . .
C12A C 0.0999(2) 0.2721(2) 0.63698(8) 0.0274(5) Uani 1 1 d . . .
C13A C 0.1008(2) 0.3861(2) 0.66370(8) 0.0269(5) Uani 1 1 d . . .
C14A C -0.0336(2) 0.5229(2) 0.65288(8) 0.0282(5) Uani 1 1 d . . .
C15A C -0.0913(2) 0.5806(2) 0.69784(9) 0.0331(5) Uani 1 1 d . . .
H15A H -0.0476 0.5329 0.7343 0.040 Uiso 1 1 calc R . .
C16A C -0.2100(2) 0.7052(2) 0.69024(10) 0.0385(6) Uani 1 1 d . . .
H16A H -0.2464 0.7425 0.7213 0.046 Uiso 1 1 calc R . .
C17A C -0.2769(2) 0.7767(3) 0.63698(10) 0.0403(6) Uani 1 1 d . . .
H17A H -0.3590 0.8622 0.6315 0.048 Uiso 1 1 calc R . .
C18A C -0.2210(2) 0.7202(2) 0.59229(9) 0.0333(5) Uani 1 1 d . . .
H18A H -0.2662 0.7677 0.5560 0.040 Uiso 1 1 calc R . .
C19A C -0.1005(2) 0.5958(2) 0.59937(8) 0.0293(5) Uani 1 1 d . . .
C20A C -0.0472(2) 0.5450(2) 0.54838(8) 0.0285(5) Uani 1 1 d . . .
C21A C 0.0508(2) 0.5773(2) 0.52095(8) 0.0301(5) Uani 1 1 d . . .
H21A H 0.0846 0.6320 0.5348 0.036 Uiso 1 1 calc R . .
C22A C -0.0990(2) 0.4692(2) 0.52593(8) 0.0294(5) Uani 1 1 d . . .
H22A H -0.1686 0.4493 0.5433 0.035 Uiso 1 1 calc R . .
C23A C 0.4562(2) 0.5854(2) 0.62634(8) 0.0317(5) Uani 1 1 d . . .
C24A C 0.3838(3) 0.6781(3) 0.66624(10) 0.0422(6) Uani 1 1 d . . .
H24D H 0.3900 0.6203 0.7029 0.063 Uiso 1 1 calc R . .
H24E H 0.2859 0.7370 0.6522 0.063 Uiso 1 1 calc R . .
H24F H 0.4291 0.7362 0.6692 0.063 Uiso 1 1 calc R . .
C25A C 0.6093(2) 0.4953(2) 0.64907(10) 0.0406(6) Uani 1 1 d . . .
H25D H 0.6157 0.4302 0.6837 0.061 Uiso 1 1 calc R . .
H25E H 0.6500 0.5545 0.6562 0.061 Uiso 1 1 calc R . .
H25F H 0.6598 0.4437 0.6218 0.061 Uiso 1 1 calc R . .
C26A C 0.4452(3) 0.6800(2) 0.56978(9) 0.0404(6) Uani 1 1 d . . .
H26D H 0.4817 0.7443 0.5744 0.061 Uiso 1 1 calc R . .
H26E H 0.3477 0.7325 0.5544 0.061 Uiso 1 1 calc R . .
H26F H 0.4993 0.6236 0.5444 0.061 Uiso 1 1 calc R . .
C27A C -0.0620(2) 0.0333(2) 0.62465(9) 0.0399(6) Uani 1 1 d D . .
C28A C -0.0238(4) -0.0745(4) 0.58933(18) 0.0378(10) Uani 0.614(4) 1 d PD A 1
H28D H -0.0397 -0.0281 0.5499 0.057 Uiso 0.614(4) 1 calc PR A 1
H28E H -0.0816 -0.1224 0.5969 0.057 Uiso 0.614(4) 1 calc PR A 1
H28F H 0.0743 -0.1417 0.5986 0.057 Uiso 0.614(4) 1 calc PR A 1
C29A C -0.2087(4) 0.1349(4) 0.61239(19) 0.0458(12) Uani 0.614(4) 1 d PD A 1
H29D H -0.2661 0.0865 0.6138 0.069 Uiso 0.614(4) 1 calc PR A 1
H29E H -0.2234 0.1942 0.5752 0.069 Uiso 0.614(4) 1 calc PR A 1
H29F H -0.2347 0.1918 0.6399 0.069 Uiso 0.614(4) 1 calc PR A 1
C30A C -0.0285(4) -0.0510(4) 0.68686(15) 0.0372(10) Uani 0.614(4) 1 d P A 1
H30D H -0.0835 -0.1021 0.6938 0.056 Uiso 0.614(4) 1 calc PR A 1
H30E H -0.0518 0.0130 0.7116 0.056 Uiso 0.614(4) 1 calc PR A 1
H30F H 0.0706 -0.1163 0.6939 0.056 Uiso 0.614(4) 1 calc PR A 1
C28C C -0.1713(8) 0.0772(9) 0.6680(3) 0.064(2) Uani 0.386(4) 1 d PD A 2
H28G H -0.2258 0.0258 0.6699 0.097 Uiso 0.386(4) 1 calc PR A 2
H28H H -0.2334 0.1767 0.6565 0.097 Uiso 0.386(4) 1 calc PR A 2
H28I H -0.1227 0.0564 0.7047 0.097 Uiso 0.386(4) 1 calc PR A 2
C29C C 0.0080(7) -0.1196(5) 0.6363(4) 0.059(2) Uani 0.386(4) 1 d PD A 2
H29G H 0.0471 -0.1496 0.6029 0.089 Uiso 0.386(4) 1 calc PR A 2
H29H H -0.0595 -0.1545 0.6474 0.089 Uiso 0.386(4) 1 calc PR A 2
H29I H 0.0827 -0.1560 0.6664 0.089 Uiso 0.386(4) 1 calc PR A 2
C30C C -0.1688(8) 0.0941(9) 0.5659(3) 0.064(2) Uani 0.386(4) 1 d P A 2
H30G H -0.2170 0.1954 0.5580 0.096 Uiso 0.386(4) 1 calc PR A 2
H30H H -0.2371 0.0579 0.5703 0.096 Uiso 0.386(4) 1 calc PR A 2
H30I H -0.1146 0.0644 0.5352 0.096 Uiso 0.386(4) 1 calc PR A 2
O1B O 0.31937(19) 1.0673(2) 0.75636(7) 0.0567(5) Uani 1 1 d . . .
O2B O 0.52458(17) 0.88269(18) 0.76863(6) 0.0449(4) Uani 1 1 d . . .
C1B C 0.5218(3) 1.1017(3) 0.74240(11) 0.0537(7) Uani 1 1 d . . .
H1B1 H 0.5339 1.1334 0.7752 0.081 Uiso 1 1 calc R . .
H1B2 H 0.4700 1.1820 0.7118 0.081 Uiso 1 1 calc R . .
H1B3 H 0.6131 1.0440 0.7316 0.081 Uiso 1 1 calc R . .
C2B C 0.4436(3) 1.0193(3) 0.75549(10) 0.0425(6) Uani 1 1 d . . .
C3B C 0.4542(3) 0.7963(3) 0.78492(10) 0.0422(6) Uani 1 1 d . . .
H3B1 H 0.3836 0.8151 0.7548 0.051 Uiso 1 1 calc R . .
H3B2 H 0.4070 0.8164 0.8187 0.051 Uiso 1 1 calc R . .
C4B C 0.5618(3) 0.6487(3) 0.79600(10) 0.0503(7) Uani 1 1 d . . .
H4B1 H 0.6308 0.6312 0.8260 0.075 Uiso 1 1 calc R . .
H4B2 H 0.6077 0.6300 0.7623 0.075 Uiso 1 1 calc R . .
H4B3 H 0.5175 0.5882 0.8070 0.075 Uiso 1 1 calc R . .

loop_
_atom_site_aniso_label
_atom_site_aniso_U_11
_atom_site_aniso_U_22
_atom_site_aniso_U_33
_atom_site_aniso_U_23
_atom_site_aniso_U_13
_atom_site_aniso_U_12
O1 0.0306(8) 0.0215(7) 0.0277(7) -0.0096(6) 0.0014(6) -0.0145(7)
C1 0.0192(10) 0.0146(9) 0.0250(10) -0.0073(7) 0.0030(8) -0.0073(8)
C2 0.0244(11) 0.0180(10) 0.0199(9) -0.0062(7) 0.0026(8) -0.0094(9)
C3 0.0214(10) 0.0167(9) 0.0243(10) -0.0064(7) 0.0063(8) -0.0089(8)
C4 0.0179(10) 0.0200(10) 0.0273(10) -0.0064(8) 0.0026(8) -0.0068(8)
C5 0.0211(10) 0.0202(10) 0.0217(9) -0.0037(8) 0.0013(8) -0.0071(9)
C6 0.0195(10) 0.0128(9) 0.0222(9) -0.0049(7) 0.0037(7) -0.0057(8)
C7 0.0197(10) 0.0142(9) 0.0234(9) -0.0055(7) 0.0036(8) -0.0063(8)
C8 0.0216(10) 0.0193(10) 0.0234(10) -0.0044(8) 0.0015(8) -0.0079(9)
C9 0.0259(11) 0.0214(10) 0.0198(9) -0.0039(8) 0.0053(8) -0.0108(9)
C10 0.0220(10) 0.0162(9) 0.0271(10) -0.0065(8) 0.0064(8) -0.0095(9)
C11 0.0196(10) 0.0197(10) 0.0269(10) -0.0065(8) 0.0018(8) -0.0099(9)
C12 0.0224(10) 0.0151(9) 0.0210(9) -0.0050(7) 0.0037(8) -0.0094(8)
C13 0.0223(10) 0.0219(10) 0.0207(9) -0.0092(7) 0.0038(8) -0.0123(9)
C14 0.0160(10) 0.0223(10) 0.0207(9) -0.0066(7) 0.0055(7) -0.0100(8)
C15 0.0216(10) 0.0313(11) 0.0219(10) -0.0092(8) 0.0041(8) -0.0143(9)
C16 0.0201(11) 0.0388(12) 0.0193(9) -0.0053(8) 0.0015(8) -0.0134(10)
C17 0.0193(10) 0.0253(11) 0.0244(10) -0.0011(8) 0.0040(8) -0.0061(9)
C18 0.0194(10) 0.0234(10) 0.0248(10) -0.0066(8) 0.0054(8) -0.0097(9)
C19 0.0153(9) 0.0228(10) 0.0199(9) -0.0053(7) 0.0052(7) -0.0094(8)
C20 0.0178(10) 0.0132(9) 0.0224(9) -0.0044(7) 0.0010(7) -0.0068(8)
C21 0.0151(9) 0.0163(10) 0.0263(10) -0.0063(7) 0.0032(7) -0.0080(8)
C22 0.0205(10) 0.0185(10) 0.0214(9) -0.0059(7) 0.0051(8) -0.0096(8)
C23 0.0243(11) 0.0272(11) 0.0256(10) -0.0088(8) 0.0088(8) -0.0135(9)
C24 0.0361(14) 0.0614(17) 0.0297(12) -0.0048(11) 0.0104(10) -0.0215(13)
C25 0.0628(18) 0.0742(19) 0.0415(14) -0.0255(13) 0.0226(12) -0.0527(16)
C26 0.0429(15) 0.0395(14) 0.0491(15) -0.0100(11) 0.0258(12) -0.0101(12)
C27 0.0228(11) 0.0255(11) 0.0290(10) -0.0102(8) 0.0087(8) -0.0122(9)
C28 0.0313(13) 0.0288(12) 0.0489(13) -0.0179(10) 0.0136(10) -0.0142(10)
C29 0.0278(12) 0.0432(14) 0.0362(12) -0.0009(10) 0.0114(10) -0.0145(11)
C30 0.0277(12) 0.0371(13) 0.0412(12) -0.0159(10) 0.0114(9) -0.0192(11)
O1A 0.0357(9) 0.0460(9) 0.0224(7) -0.0073(6) 0.0046(6) -0.0229(8)
C1A 0.0241(11) 0.0366(12) 0.0196(9) -0.0037(8) 0.0014(8) -0.0170(10)
C2A 0.0223(11) 0.0347(12) 0.0227(10) -0.0095(8) 0.0040(8) -0.0155(10)
C3A 0.0218(11) 0.0395(13) 0.0242(10) -0.0048(9) 0.0023(8) -0.0160(10)
C4A 0.0267(12) 0.0481(14) 0.0312(11) -0.0105(10) 0.0079(9) -0.0206(11)
C5A 0.0265(12) 0.0397(13) 0.0275(11) -0.0124(9) 0.0088(9) -0.0143(10)
C6A 0.0304(12) 0.0315(12) 0.0247(10) -0.0046(8) -0.0014(9) -0.0180(10)
C7A 0.0298(12) 0.0343(12) 0.0240(10) -0.0048(9) 0.0004(9) -0.0162(10)
C8A 0.0327(13) 0.0379(13) 0.0329(11) -0.0090(9) 0.0049(9) -0.0178(11)
C9A 0.0401(13) 0.0327(12) 0.0298(11) -0.0092(9) 0.0029(10) -0.0209(11)
C10A 0.0336(13) 0.0351(12) 0.0273(11) 0.0008(9) -0.0018(9) -0.0212(11)
C11A 0.0287(12) 0.0391(13) 0.0217(10) -0.0048(9) 0.0033(8) -0.0157(10)
C12A 0.0300(12) 0.0322(12) 0.0227(10) -0.0020(8) -0.0004(8) -0.0184(10)
C13A 0.0281(12) 0.0403(13) 0.0201(10) -0.0085(9) 0.0048(8) -0.0218(10)
C14A 0.0272(12) 0.0388(12) 0.0314(11) -0.0118(9) 0.0096(9) -0.0246(10)
C15A 0.0334(13) 0.0479(14) 0.0317(11) -0.0150(10) 0.0116(9) -0.0279(12)
C16A 0.0364(14) 0.0474(15) 0.0477(14) -0.0245(11) 0.0208(11) -0.0273(13)
C17A 0.0313(13) 0.0407(14) 0.0573(15) -0.0157(12) 0.0151(11) -0.0220(12)
C18A 0.0264(12) 0.0388(13) 0.0384(12) -0.0058(10) 0.0061(9) -0.0194(11)
C19A 0.0277(12) 0.0397(13) 0.0295(11) -0.0069(9) 0.0067(9) -0.0237(11)
C20A 0.0272(12) 0.0362(12) 0.0263(10) -0.0042(9) 0.0034(8) -0.0193(10)
C21A 0.0329(12) 0.0405(13) 0.0273(11) -0.0061(9) 0.0027(9) -0.0266(11)
C22A 0.0271(12) 0.0409(13) 0.0283(11) -0.0048(9) 0.0054(9) -0.0238(11)
C23A 0.0270(12) 0.0443(13) 0.0311(11) -0.0085(10) 0.0059(9) -0.0227(11)
C24A 0.0459(15) 0.0581(16) 0.0424(13) -0.0220(12) 0.0112(11) -0.0364(14)
C25A 0.0342(13) 0.0485(15) 0.0454(14) -0.0071(11) -0.0025(11) -0.0258(12)
C26A 0.0451(15) 0.0442(14) 0.0366(13) -0.0068(10) 0.0035(11) -0.0254(12)
C27A 0.0426(15) 0.0467(15) 0.0424(13) -0.0125(11) 0.0097(11) -0.0297(13)
C28A 0.033(2) 0.043(2) 0.049(3) -0.0057(19) -0.0002(18) -0.0284(19)
C29A 0.032(2) 0.042(2) 0.065(3) -0.008(2) -0.002(2) -0.020(2)
C30A 0.044(2) 0.036(2) 0.039(2) -0.0022(16) 0.0090(17) -0.028(2)
C28C 0.072(6) 0.075(6) 0.071(5) -0.021(4) 0.026(4) -0.053(5)
C29C 0.047(5) 0.045(4) 0.100(7) -0.024(4) 0.011(4) -0.030(4)
C30C 0.047(5) 0.085(6) 0.065(5) -0.031(4) -0.001(4) -0.029(4)
O1B 0.0401(11) 0.0605(12) 0.0578(12) -0.0101(9) 0.0064(9) -0.0142(10)
O2B 0.0392(10) 0.0493(11) 0.0429(9) -0.0114(8) 0.0080(8) -0.0168(9)
C1B 0.0484(17) 0.0541(17) 0.0507(16) 0.0026(13) 0.0003(13) -0.0226(14)
C2B 0.0392(15) 0.0446(15) 0.0390(13) -0.0126(11) -0.0001(11) -0.0135(13)
C3B 0.0434(15) 0.0596(17) 0.0404(13) -0.0215(12) 0.0146(11) -0.0338(14)
C4B 0.0512(17) 0.0601(18) 0.0452(15) -0.0120(12) 0.0103(12) -0.0303(15)

loop_
_atom_type_symbol
_atom_type_description
_atom_type_scat_dispersion_real
_atom_type_scat_dispersion_imag
_atom_type_scat_source
C C 0.0033 0.0016 'International Tables Vol C Tables 4.2.6.8 and 6.1.1.4'
H H 0.0000 0.0000 'International Tables Vol C Tables 4.2.6.8 and 6.1.1.4'
O O 0.0106 0.0060 'International Tables Vol C Tables 4.2.6.8 and 6.1.1.4'

loop_
_geom_angle_atom_site_label_1
_geom_angle_atom_site_label_2
_geom_angle_atom_site_label_3
_geom_angle
_geom_angle_site_symmetry_1
_geom_angle_site_symmetry_3
C13 O1 H1 109.5 . .
C2 C1 C6 121.05(17) . .
C2 C1 C13 128.46(16) . .
C6 C1 C13 110.46(15) . .
C1 C2 C3 120.27(17) . .
C1 C2 H2 119.9 . .
C3 C2 H2 119.9 . .
C2 C3 C4 117.81(17) . .
C2 C3 C23 123.01(16) . .
C4 C3 C23 119.18(17) . .
C5 C4 C3 122.40(18) . .
C5 C4 H4 118.8 . .
C3 C4 H4 118.8 . .
C4 C5 C6 118.89(17) . .
C4 C5 H5 120.6 . .
C6 C5 H5 120.6 . .
C5 C6 C1 119.54(17) . .
C5 C6 C7 131.29(17) . .
C1 C6 C7 108.97(16) . .
C8 C7 C12 119.17(17) . .
C8 C7 C6 131.75(18) . .
C12 C7 C6 109.03(16) . .
C7 C8 C9 118.92(18) . .
C7 C8 H8 120.5 . .
C9 C8 H8 120.5 . .
C8 C9 C10 122.64(17) . .
C8 C9 H9 118.7 . .
C10 C9 H9 118.7 . .
C9 C10 C11 117.70(17) . .
C9 C10 C27 120.90(17) . .
C11 C10 C27 121.23(17) . .
C12 C11 C10 119.96(18) . .
C12 C11 H11 120.0 . .
C10 C11 H11 120.0 . .
C11 C12 C7 121.59(17) . .
C11 C12 C13 128.41(17) . .
C7 C12 C13 110.00(16) . .
O1 C13 C14 106.78(14) . .
O1 C13 C1 111.03(14) . .
C14 C13 C1 112.84(15) . .
O1 C13 C12 110.87(15) . .
C14 C13 C12 113.89(14) . .
C1 C13 C12 101.50(14) . .
C15 C14 C19 118.69(17) . .
C15 C14 C13 119.50(16) . .
C19 C14 C13 121.81(16) . .
C16 C15 C14 121.47(18) . .
C16 C15 H15 119.3 . .
C14 C15 H15 119.3 . .
C17 C16 C15 120.20(18) . .
C17 C16 H16 119.9 . .
C15 C16 H16 119.9 . .
C16 C17 C18 119.03(18) . .
C16 C17 H17 120.5 . .
C18 C17 H17 120.5 . .
C17 C18 C19 121.72(18) . .
C17 C18 H18 119.1 . .
C19 C18 H18 119.1 . .
C18 C19 C14 118.88(17) . .
C18 C19 C20 116.81(16) . .
C14 C19 C20 124.31(16) . .
C21 C20 C22 118.27(16) . 2_667
C21 C20 C19 120.30(17) . .
C22 C20 C19 121.37(16) 2_667 .
C22 C21 C20 120.76(17) . .
C22 C21 H21 119.6 . .
C20 C21 H21 119.6 . .
C21 C22 C20 120.96(17) . 2_667
C21 C22 H22 119.5 . .
C20 C22 H22 119.5 2_667 .
C24 C23 C25 107.79(19) . .
C24 C23 C26 108.40(18) . .
C25 C23 C26 109.1(2) . .
C24 C23 C3 112.10(17) . .
C25 C23 C3 110.40(16) . .
C26 C23 C3 108.97(16) . .
C23 C24 H24A 109.5 . .
C23 C24 H24B 109.5 . .
H24A C24 H24B 109.5 . .
C23 C24 H24C 109.5 . .
H24A C24 H24C 109.5 . .
H24B C24 H24C 109.5 . .
C23 C25 H25A 109.5 . .
C23 C25 H25B 109.5 . .
H25A C25 H25B 109.5 . .
C23 C25 H25C 109.5 . .
H25A C25 H25C 109.5 . .
H25B C25 H25C 109.5 . .
C23 C26 H26A 109.5 . .
C23 C26 H26B 109.5 . .
H26A C26 H26B 109.5 . .
C23 C26 H26C 109.5 . .
H26A C26 H26C 109.5 . .
H26B C26 H26C 109.5 . .
C30 C27 C28 108.93(17) . .
C30 C27 C10 111.41(16) . .
C28 C27 C10 108.17(16) . .
C30 C27 C29 107.68(17) . .
C28 C27 C29 108.73(17) . .
C10 C27 C29 111.84(16) . .
C27 C28 H28A 109.5 . .
C27 C28 H28B 109.5 . .
H28A C28 H28B 109.5 . .
C27 C28 H28C 109.5 . .
H28A C28 H28C 109.5 . .
H28B C28 H28C 109.5 . .
C27 C29 H29A 109.5 . .
C27 C29 H29B 109.5 . .
H29A C29 H29B 109.5 . .
C27 C29 H29C 109.5 . .
H29A C29 H29C 109.5 . .
H29B C29 H29C 109.5 . .
C27 C30 H30A 109.5 . .
C27 C30 H30B 109.5 . .
H30A C30 H30B 109.5 . .
C27 C30 H30C 109.5 . .
H30A C30 H30C 109.5 . .
H30B C30 H30C 109.5 . .
C13A O1A H1A 109.5 . .
C2A C1A C6A 120.33(19) . .
C2A C1A C13A 129.27(18) . .
C6A C1A C13A 110.39(17) . .
C1A C2A C3A 119.93(19) . .
C1A C2A H2A 120.0 . .
C3A C2A H2A 120.0 . .
C4A C3A C2A 118.44(19) . .
C4A C3A C23A 118.85(18) . .
C2A C3A C23A 122.71(19) . .
C5A C4A C3A 122.5(2) . .
C5A C4A H4A 118.7 . .
C3A C4A H4A 118.7 . .
C4A C5A C6A 119.24(19) . .
C4A C5A H5A 120.4 . .
C6A C5A H5A 120.4 . .
C5A C6A C1A 119.49(19) . .
C5A C6A C7A 131.94(19) . .
C1A C6A C7A 108.55(18) . .
C8A C7A C12A 120.1(2) . .
C8A C7A C6A 130.4(2) . .
C12A C7A C6A 109.51(18) . .
C7A C8A C9A 119.7(2) . .
C7A C8A H8A 120.2 . .
C9A C8A H8A 120.2 . .
C8A C9A C10A 121.7(2) . .
C8A C9A H9A 119.1 . .
C10A C9A H9A 119.1 . .
C9A C10A C11A 117.38(19) . .
C9A C10A C27A 121.05(19) . .
C11A C10A C27A 121.56(19) . .
C12A C11A C10A 120.17(19) . .
C12A C11A H11A 119.9 . .
C10A C11A H11A 119.9 . .
C11A C12A C7A 121.0(2) . .
C11A C12A C13A 128.62(18) . .
C7A C12A C13A 110.35(18) . .
O1A C13A C1A 110.31(15) . .
O1A C13A C14A 105.95(15) . .
C1A C13A C14A 112.58(17) . .
O1A C13A C12A 110.66(16) . .
C1A C13A C12A 101.14(15) . .
C14A C13A C12A 116.23(16) . .
C15A C14A C19A 118.0(2) . .
C15A C14A C13A 119.23(19) . .
C19A C14A C13A 122.76(18) . .
C16A C15A C14A 121.5(2) . .
C16A C15A H15A 119.2 . .
C14A C15A H15A 119.2 . .
C15A C16A C17A 120.3(2) . .
C15A C16A H16A 119.9 . .
C17A C16A H16A 119.9 . .
C18A C17A C16A 118.6(2) . .
C18A C17A H17A 120.7 . .
C16A C17A H17A 120.7 . .
C17A C18A C19A 121.6(2) . .
C17A C18A H18A 119.2 . .
C19A C18A H18A 119.2 . .
C18A C19A C14A 119.96(19) . .
C18A C19A C20A 117.47(19) . .
C14A C19A C20A 122.57(19) . .
C21A C20A C22A 118.41(18) . .
C21A C20A C19A 120.78(18) . .
C22A C20A C19A 120.75(19) . .
C22A C21A C20A 120.60(19) 2_566 .
C22A C21A H21A 119.7 2_566 .
C20A C21A H21A 119.7 . .
C21A C22A C20A 120.94(19) 2_566 .
C21A C22A H22A 119.5 2_566 .
C20A C22A H22A 119.5 . .
C24A C23A C26A 107.64(19) . .
C24A C23A C25A 108.36(18) . .
C26A C23A C25A 109.99(18) . .
C24A C23A C3A 112.76(18) . .
C26A C23A C3A 109.26(17) . .
C25A C23A C3A 108.81(18) . .
C23A C24A H24D 109.5 . .
C23A C24A H24E 109.5 . .
H24D C24A H24E 109.5 . .
C23A C24A H24F 109.5 . .
H24D C24A H24F 109.5 . .
H24E C24A H24F 109.5 . .
C23A C25A H25D 109.5 . .
C23A C25A H25E 109.5 . .
H25D C25A H25E 109.5 . .
C23A C25A H25F 109.5 . .
H25D C25A H25F 109.5 . .
H25E C25A H25F 109.5 . .
C23A C26A H26D 109.5 . .
C23A C26A H26E 109.5 . .
H26D C26A H26E 109.5 . .
C23A C26A H26F 109.5 . .
H26D C26A H26F 109.5 . .
H26E C26A H26F 109.5 . .
C29A C27A C29C 132.0(4) . .
C29A C27A C10A 110.9(2) . .
C29C C27A C10A 116.7(3) . .
C29A C27A C28A 111.1(3) . .
C29C C27A C28A 45.0(4) . .
C10A C27A C28A 111.4(2) . .
C29A C27A C28C 53.5(4) . .
C29C C27A C28C 107.5(5) . .
C10A C27A C28C 115.8(3) . .
C28A C27A C28C 132.7(3) . .
C29A C27A C30A 111.5(3) . .
C29C C27A C30A 61.2(4) . .
C10A C27A C30A 106.0(2) . .
C28A C27A C30A 105.8(3) . .
C28C C27A C30A 58.9(4) . .
C29A C27A C30C 49.2(3) . .
C29C C27A C30C 108.6(5) . .
C10A C27A C30C 106.5(3) . .
C28A C27A C30C 67.9(3) . .
C28C C27A C30C 100.2(4) . .
C30A C27A C30C 146.8(4) . .
C27A C28A H28D 109.5 . .
C27A C28A H28E 109.5 . .
C27A C28A H28F 109.5 . .
C27A C29A H29D 109.5 . .
C27A C29A H29E 109.5 . .
C27A C29A H29F 109.5 . .
C27A C30A H30D 109.5 . .
C27A C30A H30E 109.5 . .
C27A C30A H30F 109.5 . .
C27A C28C H28G 109.5 . .
C27A C28C H28H 109.5 . .
H28G C28C H28H 109.5 . .
C27A C28C H28I 109.5 . .
H28G C28C H28I 109.5 . .
H28H C28C H28I 109.5 . .
C27A C29C H29G 109.5 . .
C27A C29C H29H 109.5 . .
H29G C29C H29H 109.5 . .
C27A C29C H29I 109.5 . .
H29G C29C H29I 109.5 . .
H29H C29C H29I 109.5 . .
C27A C30C H30G 109.5 . .
C27A C30C H30H 109.5 . .
H30G C30C H30H 109.5 . .
C27A C30C H30I 109.5 . .
H30G C30C H30I 109.5 . .
H30H C30C H30I 109.5 . .
C2B O2B C3B 116.24(19) . .
C2B C1B H1B1 109.5 . .
C2B C1B H1B2 109.5 . .
H1B1 C1B H1B2 109.5 . .
C2B C1B H1B3 109.5 . .
H1B1 C1B H1B3 109.5 . .
H1B2 C1B H1B3 109.5 . .
O1B C2B O2B 121.2(3) . .
O1B C2B C1B 125.0(3) . .
O2B C2B C1B 113.7(2) . .
O2B C3B C4B 107.61(19) . .
O2B C3B H3B1 110.2 . .
C4B C3B H3B1 110.2 . .
O2B C3B H3B2 110.2 . .
C4B C3B H3B2 110.2 . .
H3B1 C3B H3B2 108.5 . .
C3B C4B H4B1 109.5 . .
C3B C4B H4B2 109.5 . .
H4B1 C4B H4B2 109.5 . .
C3B C4B H4B3 109.5 . .
H4B1 C4B H4B3 109.5 . .
H4B2 C4B H4B3 109.5 . .

loop_
_geom_bond_atom_site_label_1
_geom_bond_atom_site_label_2
_geom_bond_distance
_geom_bond_site_symmetry_2
O1 C13 1.433(2) .
O1 H1 0.8400 .
C1 C2 1.381(3) .
C1 C6 1.396(2) .
C1 C13 1.534(3) .
C2 C3 1.396(3) .
C2 H2 0.9500 .
C3 C4 1.402(3) .
C3 C23 1.536(3) .
C4 C5 1.382(3) .
C4 H4 0.9500 .
C5 C6 1.390(3) .
C5 H5 0.9500 .
C6 C7 1.467(3) .
C7 C8 1.386(2) .
C7 C12 1.403(3) .
C8 C9 1.387(3) .
C8 H8 0.9500 .
C9 C10 1.396(3) .
C9 H9 0.9500 .
C10 C11 1.405(3) .
C10 C27 1.535(3) .
C11 C12 1.374(3) .
C11 H11 0.9500 .
C12 C13 1.537(2) .
C13 C14 1.533(3) .
C14 C15 1.392(3) .
C14 C19 1.406(2) .
C15 C16 1.382(3) .
C15 H15 0.9500 .
C16 C17 1.381(3) .
C16 H16 0.9500 .
C17 C18 1.386(3) .
C17 H17 0.9500 .
C18 C19 1.395(3) .
C18 H18 0.9500 .
C19 C20 1.499(2) .
C20 C21 1.394(2) .
C20 C22 1.395(3) 2_667
C21 C22 1.380(3) .
C21 H21 0.9500 .
C22 C20 1.395(3) 2_667
C22 H22 0.9500 .
C23 C24 1.512(3) .
C23 C25 1.518(3) .
C23 C26 1.530(3) .
C24 H24A 0.9800 .
C24 H24B 0.9800 .
C24 H24C 0.9800 .
C25 H25A 0.9800 .
C25 H25B 0.9800 .
C25 H25C 0.9800 .
C26 H26A 0.9800 .
C26 H26B 0.9800 .
C26 H26C 0.9800 .
C27 C30 1.526(3) .
C27 C28 1.531(3) .
C27 C29 1.536(3) .
C28 H28A 0.9800 .
C28 H28B 0.9800 .
C28 H28C 0.9800 .
C29 H29A 0.9800 .
C29 H29B 0.9800 .
C29 H29C 0.9800 .
C30 H30A 0.9800 .
C30 H30B 0.9800 .
C30 H30C 0.9800 .
O1A C13A 1.433(2) .
O1A H1A 0.8400 .
C1A C2A 1.383(3) .
C1A C6A 1.406(3) .
C1A C13A 1.530(3) .
C2A C3A 1.395(3) .
C2A H2A 0.9500 .
C3A C4A 1.390(3) .
C3A C23A 1.540(3) .
C4A C5A 1.362(3) .
C4A H4A 0.9500 .
C5A C6A 1.389(3) .
C5A H5A 0.9500 .
C6A C7A 1.468(3) .
C7A C8A 1.378(3) .
C7A C12A 1.383(3) .
C8A C9A 1.381(3) .
C8A H8A 0.9500 .
C9A C10A 1.402(3) .
C9A H9A 0.9500 .
C10A C11A 1.417(3) .
C10A C27A 1.520(3) .
C11A C12A 1.377(3) .
C11A H11A 0.9500 .
C12A C13A 1.547(3) .
C13A C14A 1.535(3) .
C14A C15A 1.404(3) .
C14A C19A 1.405(3) .
C15A C16A 1.381(3) .
C15A H15A 0.9500 .
C16A C17A 1.398(3) .
C16A H16A 0.9500 .
C17A C18A 1.388(3) .
C17A H17A 0.9500 .
C18A C19A 1.390(3) .
C18A H18A 0.9500 .
C19A C20A 1.498(3) .
C20A C21A 1.393(3) .
C20A C22A 1.394(3) .
C21A C22A 1.374(3) 2_566
C21A H21A 0.9500 .
C22A C21A 1.374(3) 2_566
C22A H22A 0.9500 .
C23A C24A 1.531(3) .
C23A C26A 1.534(3) .
C23A C25A 1.535(3) .
C24A H24D 0.9800 .
C24A H24E 0.9800 .
C24A H24F 0.9800 .
C25A H25D 0.9800 .
C25A H25E 0.9800 .
C25A H25F 0.9800 .
C26A H26D 0.9800 .
C26A H26E 0.9800 .
C26A H26F 0.9800 .
C27A C29A 1.465(4) .
C27A C29C 1.478(5) .
C27A C28A 1.535(4) .
C27A C28C 1.575(6) .
C27A C30A 1.575(4) .
C27A C30C 1.678(8) .
C28A H28D 0.9800 .
C28A H28E 0.9800 .
C28A H28F 0.9800 .
C29A H29D 0.9800 .
C29A H29E 0.9800 .
C29A H29F 0.9800 .
C30A H30D 0.9800 .
C30A H30E 0.9800 .
C30A H30F 0.9800 .
C28C H28G 0.9800 .
C28C H28H 0.9800 .
C28C H28I 0.9800 .
C29C H29G 0.9800 .
C29C H29H 0.9800 .
C29C H29I 0.9800 .
C30C H30G 0.9800 .
C30C H30H 0.9800 .
C30C H30I 0.9800 .
O1B C2B 1.206(3) .
O2B C2B 1.336(3) .
O2B C3B 1.464(3) .
C1B C2B 1.488(4) .
C1B H1B1 0.9800 .
C1B H1B2 0.9800 .
C1B H1B3 0.9800 .
C3B C4B 1.492(4) .
C3B H3B1 0.9900 .
C3B H3B2 0.9900 .
C4B H4B1 0.9800 .
C4B H4B2 0.9800 .
C4B H4B3 0.9800 .

loop_
_geom_torsion_atom_site_label_1
_geom_torsion_atom_site_label_2
_geom_torsion_atom_site_label_3
_geom_torsion_atom_site_label_4
_geom_torsion
_geom_torsion_site_symmetry_1
_geom_torsion_site_symmetry_4
C6 C1 C2 C3 -1.0(3) . .
C13 C1 C2 C3 177.10(17) . .
C1 C2 C3 C4 -0.7(3) . .
C1 C2 C3 C23 179.34(16) . .
C2 C3 C4 C5 1.4(3) . .
C23 C3 C4 C5 -178.59(17) . .
C3 C4 C5 C6 -0.4(3) . .
C4 C5 C6 C1 -1.3(3) . .
C4 C5 C6 C7 -175.52(18) . .
C2 C1 C6 C5 2.1(3) . .
C13 C1 C6 C5 -176.38(16) . .
C2 C1 C6 C7 177.47(16) . .
C13 C1 C6 C7 -1.0(2) . .
C5 C6 C7 C8 -3.2(3) . .
C1 C6 C7 C8 -177.83(19) . .
C5 C6 C7 C12 174.18(19) . .
C1 C6 C7 C12 -0.5(2) . .
C12 C7 C8 C9 -1.2(3) . .
C6 C7 C8 C9 175.95(18) . .
C7 C8 C9 C10 1.2(3) . .
C8 C9 C10 C11 -0.2(3) . .
C8 C9 C10 C27 -175.59(17) . .
C9 C10 C11 C12 -0.7(3) . .
C27 C10 C11 C12 174.68(17) . .
C10 C11 C12 C7 0.6(3) . .
C10 C11 C12 C13 -178.38(16) . .
C8 C7 C12 C11 0.3(3) . .
C6 C7 C12 C11 -177.43(16) . .
C8 C7 C12 C13 179.48(16) . .
C6 C7 C12 C13 1.7(2) . .
C2 C1 C13 O1 65.7(2) . .
C6 C1 C13 O1 -116.00(16) . .
C2 C1 C13 C14 -54.1(2) . .
C6 C1 C13 C14 124.17(16) . .
C2 C1 C13 C12 -176.41(17) . .
C6 C1 C13 C12 1.89(19) . .
C11 C12 C13 O1 -65.1(2) . .
C7 C12 C13 O1 115.82(17) . .
C11 C12 C13 C14 55.4(2) . .
C7 C12 C13 C14 -123.73(17) . .
C11 C12 C13 C1 176.92(18) . .
C7 C12 C13 C1 -2.18(19) . .
O1 C13 C14 C15 -5.3(2) . .
C1 C13 C14 C15 116.97(18) . .
C12 C13 C14 C15 -128.00(18) . .
O1 C13 C14 C19 174.54(16) . .
C1 C13 C14 C19 -63.2(2) . .
C12 C13 C14 C19 51.8(2) . .
C19 C14 C15 C16 0.5(3) . .
C13 C14 C15 C16 -179.71(17) . .
C14 C15 C16 C17 -0.9(3) . .
C15 C16 C17 C18 0.3(3) . .
C16 C17 C18 C19 0.8(3) . .
C17 C18 C19 C14 -1.2(3) . .
C17 C18 C19 C20 178.57(17) . .
C15 C14 C19 C18 0.6(3) . .
C13 C14 C19 C18 -179.24(16) . .
C15 C14 C19 C20 -179.20(17) . .
C13 C14 C19 C20 1.0(3) . .
C18 C19 C20 C21 81.7(2) . .
C14 C19 C20 C21 -98.5(2) . .
C18 C19 C20 C22 -95.5(2) . 2_667
C14 C19 C20 C22 84.3(2) . 2_667
C22 C20 C21 C22 -1.0(3) 2_667 .
C19 C20 C21 C22 -178.31(17) . .
C20 C21 C22 C20 1.0(3) . 2_667
C2 C3 C23 C24 5.9(3) . .
C4 C3 C23 C24 -174.07(18) . .
C2 C3 C23 C25 126.1(2) . .
C4 C3 C23 C25 -53.9(2) . .
C2 C3 C23 C26 -114.1(2) . .
C4 C3 C23 C26 65.9(2) . .
C9 C10 C27 C30 -147.24(19) . .
C11 C10 C27 C30 37.6(2) . .
C9 C10 C27 C28 93.1(2) . .
C11 C10 C27 C28 -82.1(2) . .
C9 C10 C27 C29 -26.7(3) . .
C11 C10 C27 C29 158.15(18) . .
C6A C1A C2A C3A 0.8(3) . .
C13A C1A C2A C3A 179.58(19) . .
C1A C2A C3A C4A 0.5(3) . .
C1A C2A C3A C23A -179.28(18) . .
C2A C3A C4A C5A -1.4(3) . .
C23A C3A C4A C5A 178.4(2) . .
C3A C4A C5A C6A 1.0(3) . .
C4A C5A C6A C1A 0.3(3) . .
C4A C5A C6A C7A 178.7(2) . .
C2A C1A C6A C5A -1.1(3) . .
C13A C1A C6A C5A 179.84(18) . .
C2A C1A C6A C7A -179.91(18) . .
C13A C1A C6A C7A 1.1(2) . .
C5A C6A C7A C8A 1.4(4) . .
C1A C6A C7A C8A 179.9(2) . .
C5A C6A C7A C12A -178.1(2) . .
C1A C6A C7A C12A 0.5(2) . .
C12A C7A C8A C9A -0.4(3) . .
C6A C7A C8A C9A -179.8(2) . .
C7A C8A C9A C10A -0.5(3) . .
C8A C9A C10A C11A 0.7(3) . .
C8A C9A C10A C27A -178.0(2) . .
C9A C10A C11A C12A 0.1(3) . .
C27A C10A C11A C12A 178.74(19) . .
C10A C11A C12A C7A -1.0(3) . .
C10A C11A C12A C13A -177.98(19) . .
C8A C7A C12A C11A 1.2(3) . .
C6A C7A C12A C11A -179.29(18) . .
C8A C7A C12A C13A 178.66(18) . .
C6A C7A C12A C13A -1.8(2) . .
C2A C1A C13A O1A -63.8(3) . .
C6A C1A C13A O1A 115.14(18) . .
C2A C1A C13A C14A 54.4(3) . .
C6A C1A C13A C14A -126.74(18) . .
C2A C1A C13A C12A 179.1(2) . .
C6A C1A C13A C12A -2.0(2) . .
C11A C12A C13A O1A 62.6(3) . .
C7A C12A C13A O1A -114.59(18) . .
C11A C12A C13A C1A 179.5(2) . .
C7A C12A C13A C1A 2.3(2) . .
C11A C12A C13A C14A -58.2(3) . .
C7A C12A C13A C14A 124.54(19) . .
O1A C13A C14A C15A 7.0(2) . .
C1A C13A C14A C15A -113.6(2) . .
C12A C13A C14A C15A 130.37(19) . .
O1A C13A C14A C19A -174.72(18) . .
C1A C13A C14A C19A 64.6(2) . .
C12A C13A C14A C19A -51.4(3) . .
C19A C14A C15A C16A 0.0(3) . .
C13A C14A C15A C16A 178.32(19) . .
C14A C15A C16A C17A 0.7(3) . .
C15A C16A C17A C18A -0.4(3) . .
C16A C17A C18A C19A -0.5(3) . .
C17A C18A C19A C14A 1.1(3) . .
C17A C18A C19A C20A -178.9(2) . .
C15A C14A C19A C18A -0.9(3) . .
C13A C14A C19A C18A -179.14(19) . .
C15A C14A C19A C20A 179.23(19) . .
C13A C14A C19A C20A 0.9(3) . .
C18A C19A C20A C21A 92.8(2) . .
C14A C19A C20A C21A -87.3(3) . .
C18A C19A C20A C22A -84.5(3) . .
C14A C19A C20A C22A 95.4(3) . .
C22A C20A C21A C22A -2.5(3) . 2_566
C19A C20A C21A C22A -179.8(2) . 2_566
C21A C20A C22A C21A 2.5(3) . 2_566
C19A C20A C22A C21A 179.8(2) . 2_566
C4A C3A C23A C24A -178.5(2) . .
C2A C3A C23A C24A 1.2(3) . .
C4A C3A C23A C26A 61.8(3) . .
C2A C3A C23A C26A -118.4(2) . .
C4A C3A C23A C25A -58.3(2) . .
C2A C3A C23A C25A 121.5(2) . .
C9A C10A C27A C29A -127.8(3) . .
C11A C10A C27A C29A 53.6(3) . .
C9A C10A C27A C29C 45.6(5) . .
C11A C10A C27A C29C -132.9(5) . .
C9A C10A C27A C28A -3.6(3) . .
C11A C10A C27A C28A 177.8(2) . .
C9A C10A C27A C28C 173.8(4) . .
C11A C10A C27A C28C -4.8(5) . .
C9A C10A C27A C30A 111.0(2) . .
C11A C10A C27A C30A -67.6(3) . .
C9A C10A C27A C30C -75.8(4) . .
C11A C10A C27A C30C 105.6(3) . .
C3B O2B C2B O1B -1.1(3) . .
C3B O2B C2B C1B 176.73(19) . .
C2B O2B C3B C4B 178.23(19) . .
